data_2311085
loop_
_publ_author_name
'van Genderen, E.'
'Clabbers, M. T. B.'
'Das, P. P.'
'Stewart, A.'
'Nederlof, I.'
'Barentsen, K. C.'
'Portillo, Q.'
'Pannu, N. S.'
'Nicolopoulos, S.'
'Gruene, T.'
'Abrahams, J. P.'

_publ_section_title
;
 <i>Ab initio</i> structure determination of nanocrystals of organic
 pharmaceutical compounds by electron diffraction at room temperature
 using a Timepix quantum area direct electron detector
;
_journal_coeditor_code TD5026
_journal_issue 2
_journal_name_full 'Acta Crystallographica Section A'
_journal_page_first 236
_journal_page_last 242
_journal_paper_doi 10.1107/S2053273315022500
_journal_volume 72
_journal_year 2016
_chemical_formula_moiety 'C15 H12 N2 O'
_chemical_formula_sum 'C15 H12 N2 O'
_chemical_formula_weight 236.27
_space_group_crystal_system monoclinic
_space_group_IT_number 14
_space_group_name_Hall '-P 2yn'
_space_group_name_H-M_alt 'P 1 21/n 1'
_symmetry_space_group_name_Hall '-P 2yn'
_symmetry_space_group_name_H-M 'P 1 21/n 1'
_atom_sites_solution_hydrogens geom
_audit_creation_method SIR-2014
_cell_angle_alpha 90
_cell_angle_beta 91.220
_cell_angle_gamma 90
_cell_formula_units_Z 4
_cell_length_a 7.680
_cell_length_b 11.440
_cell_length_c 13.920
_cell_measurement_temperature 293(2)
_cell_volume 1222.723
_computing_molecular_graphics 'SIR2014 (Burla et al., 2015)'
_computing_publication_material 'SIR2014 (Burla et al., 2015)'
_computing_structure_refinement 'SIR2014 (Burla et al., 2015)'
_computing_structure_solution 'SIR2014 (Burla et al., 2015)'
_diffrn_ambient_temperature 293
_diffrn_measured_fraction_theta_full 0.53
_diffrn_measured_fraction_theta_max 0.5
_diffrn_measurement_device_type 'Philips EM30 LaB6 Electron Microscope'
_diffrn_radiation_type electron
_diffrn_radiation_wavelength 0.02508
_diffrn_reflns_av_R_equivalents 0.1358
_diffrn_reflns_limit_h_max 8
_diffrn_reflns_limit_h_min -8
_diffrn_reflns_limit_k_max 16
_diffrn_reflns_limit_k_min -16
_diffrn_reflns_limit_l_max 19
_diffrn_reflns_limit_l_min -19
_diffrn_reflns_number 3962
_diffrn_reflns_theta_full 1.01
_diffrn_reflns_theta_max 1.04
_diffrn_reflns_theta_min 0.08
_exptl_absorpt_coefficient_mu 0.0000
_exptl_absorpt_correction_type none
_exptl_crystal_density_diffrn 1.284
_exptl_crystal_description nanocrystal
_exptl_crystal_F_000 496
_refine_ls_extinction_method none
_refine_ls_goodness_of_fit_all 1.366
_refine_ls_hydrogen_treatment constr
_refine_ls_matrix_type full
_refine_ls_number_parameters 72
_refine_ls_number_reflns 1940
_refine_ls_number_restraints 1
_refine_ls_R_factor_all 0.389
_refine_ls_R_factor_gt 0.389
_refine_ls_shift/su_max 0.000
_refine_ls_shift/su_mean 0.000
_refine_ls_structure_factor_coef F
_refine_ls_weighting_details '     w=1.0'
_refine_ls_weighting_scheme calc
_refine_ls_wR_factor_gt 0.369
_refine_ls_wR_factor_ref 0.369
_reflns_number_gt 3868
_reflns_number_total 3868
_reflns_threshold_expression none
_cod_data_source_file td5026sup1.cif
_cod_data_source_block carbamazepine_adt3d
_cod_depositor_comments
;
The following automatic conversions were performed:

'_atom_site_thermal_displace_type' value 'uiso' changed to 'Uiso'
according to
/usr/data/users/saulius/crontab/automatic-downloads/rss-feeds/IUCr/lib/dictionaries/cif_core.dic
dictionary named 'cif_core.dic' version 2.4.2 from 2011-04-26 (30
times).

Automatic conversion script
Id: cif_fix_values 4268 2015-11-12 08:31:59Z antanas 

 Adding full bibliography for 2311081--2311085.cif.
;
_cod_original_cell_volume 1222.72
_cod_database_code 2311085
_cod_database_fobs_code 2311085

loop_
_space_group_symop_operation_xyz
'x, y, z'
'-x+1/2, y+1/2, -z+1/2'
'-x, -y, -z'
'x-1/2, -y-1/2, z-1/2'

loop_
_atom_site_type_symbol
_atom_site_label
_atom_site_fract_x
_atom_site_fract_y
_atom_site_fract_z
_atom_site_U_iso_or_equiv
_atom_site_thermal_displace_type
_atom_site_occupancy
_atom_site_symmetry_multiplicity
C C14 0.829(3) 0.3300(10) 0.1470(10) 0.003 Uiso 1.000 4
C C1 0.641(3) 0.3080(10) 0.0010(10) 0.004(3) Uiso 1.000 4
N N1 0.774(3) 0.2650(10) 0.0590(10) 0.007(3) Uiso 1.000 4
N N2 0.817(3) 0.1000(10) -0.0410(10) 0.012(3) Uiso 1.000 4
H H2A 0.7259 0.1341 -0.0710 0.015 Uiso 1.000 4
H H2B 0.8614 0.0332 -0.0638 0.015 Uiso 1.000 4
O O1 1.011(3) 0.1230(10) 0.0880(10) 0.020(3) Uiso 1.000 4
C C9 0.695(3) 0.3220(10) 0.2190(10) 0.007(3) Uiso 1.000 4
C C12 1.025(3) 0.4480(10) 0.2540(10) 0.009(3) Uiso 1.000 4
H H6 1.1200 0.4977 0.2595 0.011 Uiso 1.000 4
C C13 1.006(3) 0.3830(10) 0.1690(10) 0.009(3) Uiso 1.000 4
H H17 1.0982 0.3728 0.1274 0.011 Uiso 1.000 4
C C15 0.889(4) 0.1520(10) 0.0400(10) 0.013(4) Uiso 1.000 4
C C6 0.478(3) 0.2990(10) 0.0260(10) 0.005(3) Uiso 1.000 4
C C10 0.730(4) 0.3920(10) 0.3070(10) 0.014(4) Uiso 1.000 4
H H9 0.6411 0.4039 0.3505 0.019 Uiso 1.000 4
C C8 0.527(3) 0.2700(10) 0.2010(10) 0.005(3) Uiso 1.000 4
H H10 0.4760 0.2395 0.2553 0.006 Uiso 1.000 4
C C7 0.439(3) 0.2600(10) 0.1240(10) 0.009(3) Uiso 1.000 4
H H11 0.3327 0.2208 0.1284 0.012 Uiso 1.000 4
C C3 0.550(4) 0.4020(10) -0.147(2) 0.015(4) Uiso 1.000 4
H H12 0.5839 0.4426 -0.2016 0.019 Uiso 1.000 4
C C5 0.345(4) 0.3360(10) -0.040(2) 0.018(4) Uiso 1.000 4
H H13 0.2322 0.3294 -0.0176 0.024 Uiso 1.000 4
C C11 0.917(4) 0.4470(10) 0.331(2) 0.016(4) Uiso 1.000 4
H H14 0.9466 0.4758 0.3918 0.021 Uiso 1.000 4
C C2 0.722(4) 0.3660(10) -0.086(2) 0.019(4) Uiso 1.000 4
H H15 0.8379 0.3791 -0.1007 0.025 Uiso 1.000 4
C C4 0.364(6) 0.395(2) -0.149(2) 0.046(7) Uiso 1.000 4
H H16 0.2823 0.4141 -0.1975 0.060 Uiso 1.000 4

loop_
_atom_type_symbol
_atom_type_description
_atom_type_scat_dispersion_real
_atom_type_scat_dispersion_imag
_atom_type_scat_source
C C 0.0000 0.0000 ' P. A. Doyle and P. S. Turner Acta Cryst. (1968). A24, 390-397'
H H 0.0000 0.0000 ' P. A. Doyle and P. S. Turner Acta Cryst. (1968). A24, 390-397'
N N 0.0000 0.0000 ' P. A. Doyle and P. S. Turner Acta Cryst. (1968). A24, 390-397'
O O 0.0000 0.0000 ' P. A. Doyle and P. S. Turner Acta Cryst. (1968). A24, 390-397'

loop_
_geom_angle_atom_site_label_1
_geom_angle_atom_site_label_2
_geom_angle_atom_site_label_3
_geom_angle
N1 C14 C9 110.3
N1 C14 C13 126.9
C14 N1 C1 120.6
C14 N1 C15 112.9
C9 C14 C13 122.3
C14 C9 C10 114.6
C14 C9 C8 123.1
C14 C13 C12 117.1
C14 C13 H17 121.4
N1 C1 C6 121.1
N1 C1 C2 108.1
C1 N1 C15 126.4
C6 C1 C2 130.8
C1 C6 C7 119.4
C1 C6 C5 118.5
C1 C2 C3 100.8
C1 C2 H15 130.2
N1 C15 N2 105.8
N1 C15 O1 124.7
N2 C15 O1 129.5
C15 N2 H2A 119.4
C15 N2 H2B 120.6
C10 C9 C8 121.1
C9 C10 C11 122.2
C9 C10 H9 119.4
C9 C8 C7 131.1
C9 C8 H10 113.9
C13 C12 C11 127.1
C13 C12 H6 117.3
C12 C13 H17 121.5
C12 C11 C10 113.2
C11 C12 H6 115.6
C12 C11 H14 124.2
C7 C6 C5 121.9
C6 C7 C8 129.5
C6 C7 H11 114.3
C6 C5 C4 129.3
C6 C5 H13 114.5
C11 C10 H9 118.4
C10 C11 H14 122.5
C7 C8 H10 115.0
C8 C7 H11 116.2
C2 C3 C4 143.8
C2 C3 H12 108.3
C3 C2 H15 128.9
C3 C4 C5 96.2
C4 C3 H12 107.9
C3 C4 H16 131.1
C4 C5 H13 116.2
C5 C4 H16 132.6
H2A N2 H2B 120.0

loop_
_geom_bond_atom_site_label_1
_geom_bond_atom_site_label_2
_geom_bond_distance
C14 N1 1.484283
C14 C9 1.457897
C14 C13 1.511007
C1 N1 1.379146
C1 C6 1.307401
C1 C2 1.530751
N1 C15 1.594693
N2 C15 1.379680
O1 C15 1.181645
C9 C10 1.482338
C9 C8 1.433028
C12 C13 1.406887
C12 C11 1.373023
C6 C7 1.468024
C6 C5 1.431887
C10 C11 1.591872
C8 C7 1.268394
C3 C2 1.606408
C3 C4 1.432084
C5 C4 1.671903
C12 H6 0.930000
C13 H17 0.930000
C10 H9 0.930000
C8 H10 0.930001
C7 H11 0.930000
C3 H12 0.930000
C5 H13 0.930000
C11 H14 0.930000
C2 H15 0.930000
C4 H16 0.930000
N2 H2A 0.898000
N2 H2B 0.898000

loop_
_geom_torsion_atom_site_label_1
_geom_torsion_atom_site_label_2
_geom_torsion_atom_site_label_3
_geom_torsion_atom_site_label_4
_geom_torsion
C9 C14 N1 C1 69.9
C9 C14 N1 C15 -112.6
C13 C14 N1 C1 -117.7
C13 C14 N1 C15 59.8
N1 C14 C9 C10 -174.4
N1 C14 C9 C8 -6.6
C13 C14 C9 C10 12.7
C13 C14 C9 C8 -179.4
N1 C14 C13 C12 175.1
N1 C14 C13 H17 -5.7
C9 C14 C13 C12 -13.3
C9 C14 C13 H17 165.9
C6 C1 N1 C14 -74.9
C6 C1 N1 C15 108.0
C2 C1 N1 C14 102.0
C2 C1 N1 C15 -75.1
N1 C1 C6 C7 9.0
N1 C1 C6 C5 -175.5
C2 C1 C6 C7 -167.1
C2 C1 C6 C5 8.4
N1 C1 C2 C3 176.7
N1 C1 C2 H15 -4.2
C6 C1 C2 C3 -6.8
C6 C1 C2 H15 172.3
C14 N1 C15 N2 177.1
C14 N1 C15 O1 -2.8
C1 N1 C15 N2 -5.6
C1 N1 C15 O1 174.6
H2A N2 C15 N1 2.0
H2A N2 C15 O1 -178.1
H2B N2 C15 N1 -178.9
H2B N2 C15 O1 0.9
C14 C9 C10 C11 -14.2
C14 C9 C10 H9 167.8
C8 C9 C10 C11 177.6
C8 C9 C10 H9 -0.4
C14 C9 C8 C7 -26.9
C14 C9 C8 H10 152.8
C10 C9 C8 C7 140.2
C10 C9 C8 H10 -40.1
C11 C12 C13 C14 16.5
C11 C12 C13 H17 -162.6
H6 C12 C13 C14 -163.2
H6 C12 C13 H17 17.6
C13 C12 C11 C10 -17.4
C13 C12 C11 H14 164.3
H6 C12 C11 C10 162.4
H6 C12 C11 H14 -16.0
C1 C6 C7 C8 28.6
C1 C6 C7 H11 -150.9
C5 C6 C7 C8 -146.8
C5 C6 C7 H11 33.7
C1 C6 C5 C4 -1.7
C1 C6 C5 H13 -178.8
C7 C6 C5 C4 173.7
C7 C6 C5 H13 -3.5
C9 C10 C11 C12 16.1
C9 C10 C11 H14 -165.6
H9 C10 C11 C12 -165.9
H9 C10 C11 H14 12.5
C9 C8 C7 C6 -1.1
C9 C8 C7 H11 178.4
H10 C8 C7 C6 179.2
H10 C8 C7 H11 -1.3
C4 C3 C2 C1 -2.2
C4 C3 C2 H15 178.7
H12 C3 C2 C1 176.7
H12 C3 C2 H15 -2.4
C2 C3 C4 C5 6.2
C2 C3 C4 H16 -170.6
H12 C3 C4 C5 -172.7
H12 C3 C4 H16 10.6
C6 C5 C4 C3 -3.9
C6 C5 C4 H16 172.7
H13 C5 C4 C3 173.2
H13 C5 C4 H16 -10.2
